data_4002636
loop_
_publ_author_name
'Abrahams, I.'
'Bruce, P.G.'
'David, W.I.F.'
'West, A.R.'

_publ_section_title
;
 Structure determination of substituted rutiles by time-of-flight neutron
 diffraction
;
_journal_name_full 'Chemistry of Materials (1,1989-)'
_journal_page_first 237
_journal_page_last 240
_journal_volume 1
_journal_year 1989
_chemical_formula_sum 'Nb0.3 O2 Ti0.55 Zn0.15'
_chemical_name_systematic '(Zn.15 Nb.3 Ti.55) O2'
_space_group_IT_number 136
_symmetry_space_group_name_Hall '-P 4n 2n'
_symmetry_space_group_name_H-M 'P 42/m n m'
_cell_angle_alpha 90
_cell_angle_beta 90
_cell_angle_gamma 90
_cell_formula_units_Z 2
_cell_length_a 4.6612
_cell_length_b 4.6612
_cell_length_c 3.0106
_cell_volume 65.411
_citation_journal_id_ASTM CMATEX
_cod_data_source_file Abrahams_CMATEX_1989_1427.cif
_cod_data_source_block Nb0.3O2Ti0.55Zn0.15
_cod_original_cell_volume 65.41066
_cod_database_code 4002636

loop_
_symmetry_equiv_pos_as_xyz
x,y,z
-y+1/2,x+1/2,z+1/2
-x,-y,z
y+1/2,-x+1/2,z+1/2
x+1/2,-y+1/2,-z+1/2
y,x,-z
-x+1/2,y+1/2,-z+1/2
-y,-x,-z
-x,-y,-z
y-1/2,-x-1/2,-z-1/2
x,y,-z
-y-1/2,x-1/2,-z-1/2
-x-1/2,y-1/2,z-1/2
-y,-x,z
x-1/2,-y-1/2,z-1/2
y,x,z

loop_
_atom_site_label
_atom_site_type_symbol
_atom_site_fract_x
_atom_site_fract_y
_atom_site_fract_z
_atom_site_occupancy
_atom_site_U_iso_or_equiv
Nb1 Nb+5 0 0 0 0.3 0.0
Ti1 Ti+4 0 0 0 0.55 0.0
Zn1 Zn+2 0 0 0 0.15 0.0
O1 O-2 0.30375 0.30375 0 1 0.0
